data_7007755
loop_
_publ_author_name
'Franken, Andreas'
'Jel\'inek, Tom\'as'
'Taylor, Richard G.'
'Ormsby, Daniel L.'
'Kilner, Colin A.'
'Clegg, William'
'Kennedy, John D.'

_publ_section_title
;
 Polyhedral monocarbaborane chemistry. Some C-phenylated seven, eight,
 nine, ten, eleven and twelve-vertex species.
;
_journal_issue 48
_journal_name_full 'Dalton transactions (Cambridge, England : 2003)'
_journal_page_first 5753
_journal_page_last 5769
_journal_paper_doi 10.1039/b609908d
_journal_year 2006
_chemical_formula_sum 'C16 H38 B11 Cl2 N'
_chemical_formula_weight 434.28
_chemical_name_systematic
;
?
;
_space_group_IT_number 14
_symmetry_cell_setting monoclinic
_symmetry_space_group_name_Hall '-P 2ybc'
_symmetry_space_group_name_H-M 'P 1 21/c 1'
_atom_sites_solution_hydrogens geom
_atom_sites_solution_primary direct
_atom_sites_solution_secondary difmap
_audit_creation_method SHELXL-97
_cell_angle_alpha 90.00
_cell_angle_beta 110.9350(14)
_cell_angle_gamma 90.00
_cell_formula_units_Z 4
_cell_length_a 15.7334(5)
_cell_length_b 10.8812(4)
_cell_length_c 15.7928(6)
_cell_measurement_temperature 150(2)
_cell_volume 2525.22(16)
_computing_cell_refinement 'DENZO-SMN (Otwinowski & Minor, 1996)'
_computing_data_collection 'COLLECT (Nonius, 1999)'
_computing_data_reduction 'DENZO-SMN (Otwinowski & Minor, 1996)'
_computing_molecular_graphics 'ORTEP3 for Windows (Farrugia, 1997)'
_computing_publication_material 'WC (Thornton-Pett, 2000)'
_computing_structure_refinement 'SHELXL-97 (Sheldrick, 1997)'
_computing_structure_solution 'SHELXS-97 (Sheldrick, 1990)'
_diffrn_ambient_temperature 150(2)
_diffrn_detector_area_resol_mean 9.091
_diffrn_measured_fraction_theta_full 0.978
_diffrn_measured_fraction_theta_max 0.978
_diffrn_measurement_device_type 'Nonius KappaCCD area detector diffractometer'
_diffrn_measurement_method
;
Detector set at 30mm from sample with different 2theta offsets
1 degree phi exposures for chi==0 degree settings
1 degree omega exposures for chi==90 degree settings
;
_diffrn_radiation_monochromator graphite
_diffrn_radiation_source 'fine-focus sealed tube'
_diffrn_radiation_type MoK\a
_diffrn_radiation_wavelength 0.71073
_diffrn_reflns_av_R_equivalents 0.0419
_diffrn_reflns_av_sigmaI/netI 0.0454
_diffrn_reflns_limit_h_max 18
_diffrn_reflns_limit_h_min -19
_diffrn_reflns_limit_k_max 13
_diffrn_reflns_limit_k_min -11
_diffrn_reflns_limit_l_max 19
_diffrn_reflns_limit_l_min -18
_diffrn_reflns_number 13299
_diffrn_reflns_theta_full 26.00
_diffrn_reflns_theta_max 26.00
_diffrn_reflns_theta_min 5.13
_exptl_absorpt_coefficient_mu 0.262
_exptl_absorpt_correction_T_max 0.9445
_exptl_absorpt_correction_T_min 0.8692
_exptl_absorpt_correction_type multi-scan
_exptl_absorpt_process_details
;
Using multiple and symmetry-related data measurements via the program SORTAV
See R.H. Blessing, Acta Cryst (1995), A51, 33-38
;
_exptl_crystal_colour colourless
_exptl_crystal_density_diffrn 1.142
_exptl_crystal_density_method 'not measured'
_exptl_crystal_description prism
_exptl_crystal_F_000 920
_exptl_crystal_size_max 0.55
_exptl_crystal_size_mid 0.51
_exptl_crystal_size_min 0.22
_refine_diff_density_max 0.394
_refine_diff_density_min -0.499
_refine_diff_density_rms 0.042
_refine_ls_extinction_method none
_refine_ls_goodness_of_fit_ref 1.048
_refine_ls_hydrogen_treatment mixed
_refine_ls_matrix_type full
_refine_ls_number_parameters 310
_refine_ls_number_reflns 4857
_refine_ls_number_restraints 64
_refine_ls_restrained_S_all 1.129
_refine_ls_R_factor_all 0.0863
_refine_ls_R_factor_gt 0.0654
_refine_ls_shift/su_max 0.000
_refine_ls_shift/su_mean 0.000
_refine_ls_structure_factor_coef Fsqd
_refine_ls_weighting_details 'calc w==1/[\s^2^(Fo^2^)+(0.0618P)^2^+1.9900P] where P==(Fo^2^+2Fc^2^)/3'
_refine_ls_weighting_scheme calc
_refine_ls_wR_factor_gt 0.1568
_refine_ls_wR_factor_ref 0.1731
_reflns_number_gt 3750
_reflns_number_total 4857
_reflns_threshold_expression >2sigma(I)
_cod_data_source_file b609908d.txt
_cod_data_source_block tom10305
_cod_original_sg_symbol_H-M P21/c
_cod_database_code 7007755

loop_
_symmetry_equiv_pos_as_xyz
'x, y, z'
'-x, y+1/2, -z+1/2'
'-x, -y, -z'
'x, -y-1/2, z-1/2'

loop_
_atom_site_label
_atom_site_type_symbol
_atom_site_fract_x
_atom_site_fract_y
_atom_site_fract_z
_atom_site_U_iso_or_equiv
_atom_site_adp_type
_atom_site_occupancy
_atom_site_symmetry_multiplicity
_atom_site_calc_flag
_atom_site_refinement_flags
_atom_site_disorder_assembly
_atom_site_disorder_group
C1 C 0.18561(16) 0.3959(2) 0.45889(15) 0.0357(5) Uani 1 1 d . . .
C11 C 0.11439(17) 0.3356(2) 0.37832(15) 0.0370(5) Uani 1 1 d . . .
C12 C 0.02280(18) 0.3650(3) 0.35345(17) 0.0434(6) Uani 1 1 d . . .
H12 H 0.0042 0.4256 0.3865 0.052 Uiso 1 1 calc R . .
C13 C -0.0422(2) 0.3059(3) 0.28019(18) 0.0511(7) Uani 1 1 d . . .
H13 H -0.1047 0.3271 0.2636 0.061 Uiso 1 1 calc R . .
C14 C -0.0166(2) 0.2172(3) 0.23174(17) 0.0497(7) Uani 1 1 d . . .
H14 H -0.0610 0.1774 0.1819 0.060 Uiso 1 1 calc R . .
C15 C 0.0737(2) 0.1867(3) 0.25605(17) 0.0493(7) Uani 1 1 d . . .
H15 H 0.0917 0.1254 0.2230 0.059 Uiso 1 1 calc R . .
C16 C 0.1389(2) 0.2448(3) 0.32851(17) 0.0464(6) Uani 1 1 d . . .
H16 H 0.2011 0.2227 0.3446 0.056 Uiso 1 1 calc R . .
B2 B 0.1627(2) 0.5351(3) 0.49908(19) 0.0414(6) Uani 1 1 d . . .
H2 H 0.0974 0.5870 0.4680 0.050 Uiso 1 1 calc R . .
B3 B 0.1675(2) 0.3971(3) 0.55973(18) 0.0397(6) Uani 1 1 d . . .
H3 H 0.1053 0.3581 0.5685 0.048 Uiso 1 1 calc R . .
B4 B 0.25218(19) 0.3008(3) 0.54418(19) 0.0398(6) Uani 1 1 d . . .
H4 H 0.2463 0.1982 0.5428 0.048 Uiso 1 1 calc R . .
B5 B 0.2988(2) 0.3809(3) 0.47286(19) 0.0405(6) Uani 1 1 d . . .
H5 H 0.3237 0.3311 0.4241 0.049 Uiso 1 1 calc R . .
B6 B 0.2431(2) 0.5250(3) 0.4444(2) 0.0417(6) Uani 1 1 d . . .
H6 H 0.2309 0.5699 0.3773 0.050 Uiso 1 1 calc R . .
B7 B 0.2689(2) 0.6114(3) 0.5461(2) 0.0458(7) Uani 1 1 d . . .
H7 H 0.2745 0.7140 0.5467 0.055 Uiso 1 1 calc R . .
B8 B 0.2221(2) 0.5314(3) 0.6174(2) 0.0456(7) Uani 1 1 d . . .
H8 H 0.1967 0.5817 0.6655 0.055 Uiso 1 1 calc R . .
B9 B 0.2770(2) 0.3864(3) 0.64584(19) 0.0434(7) Uani 1 1 d . . .
H9 H 0.2877 0.3408 0.7125 0.052 Uiso 1 1 calc R . .
B10 B 0.3580(2) 0.3755(3) 0.5914(2) 0.0437(7) Uani 1 1 d . . .
H10 H 0.4227 0.3222 0.6219 0.052 Uiso 1 1 calc R . .
B11 B 0.3533(2) 0.5148(3) 0.5300(2) 0.0445(7) Uani 1 1 d . . .
H11 H 0.4149 0.5539 0.5200 0.053 Uiso 1 1 calc R . .
B12 B 0.3405(2) 0.5185(3) 0.6373(2) 0.0455(7) Uani 1 1 d . . .
H12A H 0.3936 0.5598 0.6983 0.055 Uiso 1 1 calc R . .
N2 N 0.5000 0.0000 0.5000 0.0437(7) Uani 1 2 d SD . .
C22 C 0.3379(3) -0.0494(5) 0.3959(3) 0.0994(15) Uani 1 1 d DU . .
H22A H 0.3308 0.0149 0.4363 0.149 Uiso 0.50 1 calc PR A 1
H22B H 0.3071 -0.1244 0.4038 0.149 Uiso 0.50 1 calc PR A 1
H22C H 0.3111 -0.0217 0.3328 0.149 Uiso 0.50 1 calc PR A 1
H22D H 0.3586 -0.0326 0.3454 0.149 Uiso 0.50 1 calc PR A 2
H22E H 0.2733 -0.0282 0.3780 0.149 Uiso 0.50 1 calc PR A 2
H22F H 0.3463 -0.1369 0.4115 0.149 Uiso 0.50 1 calc PR A 2
C24 C 0.4972(3) 0.1783(5) 0.3936(4) 0.1148(18) Uani 1 1 d DU . .
H24A H 0.5591 0.1605 0.3960 0.172 Uiso 0.50 1 calc PR B 1
H24B H 0.4863 0.2670 0.3871 0.172 Uiso 0.50 1 calc PR B 1
H24C H 0.4533 0.1357 0.3417 0.172 Uiso 0.50 1 calc PR B 1
H24D H 0.4357 0.1891 0.3491 0.172 Uiso 0.50 1 calc PR B 2
H24E H 0.5416 0.2117 0.3692 0.172 Uiso 0.50 1 calc PR B 2
H24F H 0.5025 0.2217 0.4496 0.172 Uiso 0.50 1 calc PR B 2
C21A C 0.4514(4) -0.0794(7) 0.4216(4) 0.0589(15) Uani 0.50 1 d PDU C 1
H21A H 0.4648 -0.1671 0.4374 0.071 Uiso 0.50 1 calc PR C 1
H21B H 0.4699 -0.0595 0.3694 0.071 Uiso 0.50 1 calc PR C 1
C23A C 0.4855(5) 0.1307(5) 0.4876(5) 0.0723(19) Uani 0.50 1 d PDU C 1
H23A H 0.5297 0.1743 0.5399 0.087 Uiso 0.50 1 calc PR C 1
H23B H 0.4236 0.1510 0.4858 0.087 Uiso 0.50 1 calc PR C 1
C21B C 0.3951(3) 0.0300(5) 0.4806(4) 0.0477(12) Uani 0.50 1 d PDU C 2
H21C H 0.3790 0.0083 0.5339 0.057 Uiso 0.50 1 calc PR C 2
H21D H 0.3829 0.1186 0.4676 0.057 Uiso 0.50 1 calc PR C 2
C23B C 0.5160(5) 0.0402(7) 0.4141(4) 0.0671(18) Uani 0.50 1 d PDU C 2
H23C H 0.4759 -0.0082 0.3620 0.081 Uiso 0.50 1 calc PR C 2
H23D H 0.5798 0.0221 0.4210 0.081 Uiso 0.50 1 calc PR C 2
N3 N 0.0000 0.0000 0.5000 0.0384(6) Uani 1 2 d SD . .
C32 C 0.1343(2) -0.0627(4) 0.4557(3) 0.0827(12) Uani 1 1 d DU . .
H32A H 0.1121 0.0059 0.4133 0.124 Uiso 0.50 1 calc PR D 1
H32B H 0.1549 -0.1293 0.4258 0.124 Uiso 0.50 1 calc PR D 1
H32C H 0.1852 -0.0349 0.5090 0.124 Uiso 0.50 1 calc PR D 1
H32D H 0.1858 -0.0710 0.5130 0.124 Uiso 0.50 1 calc PR D 2
H32E H 0.1571 -0.0496 0.4061 0.124 Uiso 0.50 1 calc PR D 2
H32F H 0.0975 -0.1378 0.4441 0.124 Uiso 0.50 1 calc PR D 2
C34 C -0.1156(2) -0.0193(4) 0.3388(2) 0.0702(10) Uani 1 1 d DU . .
H34A H -0.0811 -0.0689 0.3103 0.105 Uiso 0.50 1 calc PR E 1
H34B H -0.1600 0.0315 0.2927 0.105 Uiso 0.50 1 calc PR E 1
H34C H -0.1476 -0.0737 0.3669 0.105 Uiso 0.50 1 calc PR E 1
H34D H -0.1368 0.0609 0.3514 0.105 Uiso 0.50 1 calc PR E 2
H34E H -0.1680 -0.0697 0.3038 0.105 Uiso 0.50 1 calc PR E 2
H34F H -0.0757 -0.0078 0.3039 0.105 Uiso 0.50 1 calc PR E 2
C31A C 0.0502(3) -0.1138(4) 0.4879(4) 0.0418(11) Uani 0.50 1 d PDU F 1
H31A H 0.0089 -0.1685 0.4410 0.050 Uiso 0.50 1 calc PR F 1
H31B H 0.0752 -0.1600 0.5455 0.050 Uiso 0.50 1 calc PR F 1
C33A C -0.0467(4) 0.0680(5) 0.4152(3) 0.0454(12) Uani 0.50 1 d PDU F 1
H33A H -0.0009 0.1023 0.3921 0.054 Uiso 0.50 1 calc PR F 1
H33B H -0.0812 0.1374 0.4278 0.054 Uiso 0.50 1 calc PR F 1
C31B C 0.0721(3) 0.0538(5) 0.4618(4) 0.0431(11) Uani 0.50 1 d PDU F 2
H31C H 0.1098 0.1176 0.5030 0.052 Uiso 0.50 1 calc PR F 2
H31D H 0.0415 0.0907 0.4012 0.052 Uiso 0.50 1 calc PR F 2
C33B C -0.0610(4) -0.0863(5) 0.4316(3) 0.0471(12) Uani 0.50 1 d PDU F 2
H33C H -0.1046 -0.1236 0.4563 0.057 Uiso 0.50 1 calc PR F 2
H33D H -0.0240 -0.1534 0.4200 0.057 Uiso 0.50 1 calc PR F 2
C1S C 0.3947(2) -0.0360(3) 0.8011(2) 0.0552(7) Uani 1 1 d . . .
H1SA H 0.3705 -0.0155 0.8493 0.066 Uiso 1 1 calc R . .
H1SB H 0.4616 -0.0445 0.8299 0.066 Uiso 1 1 calc R . .
Cl1 Cl 0.37006(7) 0.08389(9) 0.72287(6) 0.0779(3) Uani 1 1 d . . .
Cl2 Cl 0.34890(8) -0.17618(9) 0.75227(9) 0.1004(4) Uani 1 1 d . . .

loop_
_atom_site_aniso_label
_atom_site_aniso_U_11
_atom_site_aniso_U_22
_atom_site_aniso_U_33
_atom_site_aniso_U_23
_atom_site_aniso_U_13
_atom_site_aniso_U_12
C1 0.0381(12) 0.0380(12) 0.0301(11) 0.0001(9) 0.0112(10) 0.0035(10)
C11 0.0444(13) 0.0389(12) 0.0264(11) 0.0014(9) 0.0110(10) -0.0004(11)
C12 0.0448(14) 0.0492(15) 0.0366(13) -0.0037(11) 0.0151(11) -0.0016(12)
C13 0.0447(14) 0.0639(18) 0.0417(14) -0.0033(13) 0.0118(12) -0.0063(13)
C14 0.0588(17) 0.0560(16) 0.0305(13) -0.0036(11) 0.0114(12) -0.0131(14)
C15 0.0676(18) 0.0448(15) 0.0352(13) -0.0054(11) 0.0180(13) -0.0019(13)
C16 0.0543(16) 0.0461(14) 0.0373(13) -0.0020(11) 0.0145(12) 0.0063(13)
B2 0.0417(15) 0.0403(15) 0.0389(15) -0.0035(12) 0.0106(12) 0.0067(12)
B3 0.0412(15) 0.0461(16) 0.0317(13) -0.0009(11) 0.0129(11) 0.0034(13)
B4 0.0427(15) 0.0392(14) 0.0353(14) 0.0018(11) 0.0113(12) 0.0042(12)
B5 0.0409(15) 0.0424(15) 0.0392(15) -0.0013(12) 0.0157(12) 0.0035(12)
B6 0.0433(15) 0.0415(15) 0.0388(15) 0.0024(12) 0.0128(12) 0.0009(13)
B7 0.0486(17) 0.0392(15) 0.0440(16) -0.0028(12) 0.0097(13) 0.0012(13)
B8 0.0460(16) 0.0507(17) 0.0349(15) -0.0073(12) 0.0080(12) 0.0076(14)
B9 0.0441(15) 0.0493(17) 0.0323(14) -0.0001(12) 0.0080(12) 0.0048(13)
B10 0.0399(15) 0.0445(16) 0.0413(15) 0.0001(12) 0.0081(12) 0.0056(13)
B11 0.0400(15) 0.0468(17) 0.0440(16) -0.0016(13) 0.0118(12) -0.0005(13)
B12 0.0443(16) 0.0473(17) 0.0386(15) -0.0056(12) 0.0070(12) 0.0034(13)
N2 0.0494(17) 0.0449(17) 0.0424(16) -0.0072(13) 0.0232(14) 0.0007(14)
C22 0.073(2) 0.150(4) 0.058(2) 0.000(2) 0.0019(18) -0.048(3)
C24 0.086(3) 0.110(4) 0.140(4) 0.070(3) 0.030(3) -0.001(3)
C21A 0.054(3) 0.078(4) 0.042(3) -0.016(3) 0.014(3) -0.010(3)
C23A 0.057(4) 0.041(3) 0.112(5) 0.001(3) 0.021(4) 0.016(3)
C21B 0.040(3) 0.055(3) 0.049(3) 0.006(2) 0.017(2) 0.009(2)
C23B 0.052(3) 0.110(5) 0.046(3) 0.006(3) 0.027(3) -0.002(4)
N3 0.0387(15) 0.0402(15) 0.0357(15) -0.0006(12) 0.0125(12) -0.0027(13)
C32 0.0575(19) 0.131(4) 0.066(2) -0.008(2) 0.0299(17) 0.030(2)
C34 0.0604(19) 0.100(3) 0.0384(15) -0.0078(16) 0.0037(14) 0.0057(18)
C31A 0.043(3) 0.037(3) 0.043(3) -0.003(2) 0.014(2) 0.000(2)
C33A 0.048(3) 0.049(3) 0.039(3) 0.011(2) 0.015(2) 0.004(2)
C31B 0.041(3) 0.050(3) 0.041(3) 0.004(2) 0.019(2) -0.006(2)
C33B 0.046(3) 0.049(3) 0.047(3) -0.010(2) 0.017(2) -0.011(2)
C1S 0.0603(17) 0.0479(16) 0.0521(16) -0.0017(13) 0.0137(14) 0.0059(14)
Cl1 0.0846(6) 0.0676(5) 0.0738(6) 0.0209(4) 0.0190(5) 0.0118(5)
Cl2 0.1070(8) 0.0541(5) 0.1272(10) -0.0262(5) 0.0261(7) -0.0066(5)

loop_
_atom_type_symbol
_atom_type_description
_atom_type_scat_dispersion_real
_atom_type_scat_dispersion_imag
_atom_type_scat_source
C C 0.0033 0.0016 'International Tables Vol C Tables 4.2.6.8 and 6.1.1.4'
H H 0.0000 0.0000 'International Tables Vol C Tables 4.2.6.8 and 6.1.1.4'
B B 0.0013 0.0007 'International Tables Vol C Tables 4.2.6.8 and 6.1.1.4'
N N 0.0061 0.0033 'International Tables Vol C Tables 4.2.6.8 and 6.1.1.4'
Cl Cl 0.1484 0.1585 'International Tables Vol C Tables 4.2.6.8 and 6.1.1.4'

loop_
_geom_angle_atom_site_label_1
_geom_angle_atom_site_label_2
_geom_angle_atom_site_label_3
_geom_angle
_geom_angle_site_symmetry_1
_geom_angle_site_symmetry_3
_geom_angle_publ_flag
C11 C1 B3 117.7(2) . . ?
C11 C1 B5 119.19(19) . . ?
B3 C1 B5 112.90(18) . . ?
C11 C1 B4 117.2(2) . . ?
B3 C1 B4 62.33(15) . . ?
B5 C1 B4 62.04(16) . . ?
C11 C1 B2 120.0(2) . . ?
B3 C1 B2 61.75(16) . . ?
B5 C1 B2 112.24(19) . . ?
B4 C1 B2 112.78(18) . . ?
C11 C1 B6 120.45(19) . . ?
B3 C1 B6 112.65(19) . . ?
B5 C1 B6 61.87(16) . . ?
B4 C1 B6 112.98(19) . . ?
B2 C1 B6 61.66(17) . . ?
C12 C11 C16 118.0(2) . . ?
C12 C11 C1 121.3(2) . . ?
C16 C11 C1 120.6(2) . . ?
C11 C12 C13 120.5(2) . . ?
C11 C12 H12 119.8 . . ?
C13 C12 H12 119.8 . . ?
C14 C13 C12 120.5(3) . . ?
C14 C13 H13 119.7 . . ?
C12 C13 H13 119.7 . . ?
C15 C14 C13 119.5(3) . . ?
C15 C14 H14 120.2 . . ?
C13 C14 H14 120.2 . . ?
C14 C15 C16 120.5(3) . . ?
C14 C15 H15 119.8 . . ?
C16 C15 H15 119.8 . . ?
C15 C16 C11 121.0(3) . . ?
C15 C16 H16 119.5 . . ?
C11 C16 H16 119.5 . . ?
C1 B2 B8 105.5(2) . . ?
C1 B2 B3 58.75(15) . . ?
B8 B2 B3 60.21(17) . . ?
C1 B2 B6 59.19(16) . . ?
B8 B2 B6 108.3(2) . . ?
B3 B2 B6 108.2(2) . . ?
C1 B2 B7 105.9(2) . . ?
B8 B2 B7 60.31(18) . . ?
B3 B2 B7 108.6(2) . . ?
B6 B2 B7 60.16(17) . . ?
C1 B2 H2 124.1 . . ?
B8 B2 H2 122.1 . . ?
B3 B2 H2 121.4 . . ?
B6 B2 H2 121.4 . . ?
B7 B2 H2 121.8 . . ?
C1 B3 B2 59.50(15) . . ?
C1 B3 B8 105.8(2) . . ?
B2 B3 B8 59.84(17) . . ?
C1 B3 B9 105.8(2) . . ?
B2 B3 B9 108.2(2) . . ?
B8 B3 B9 60.12(17) . . ?
C1 B3 B4 59.09(15) . . ?
B2 B3 B4 108.3(2) . . ?
B8 B3 B4 107.9(2) . . ?
B9 B3 B4 59.85(16) . . ?
C1 B3 H3 123.7 . . ?
B2 B3 H3 121.3 . . ?
B8 B3 H3 122.3 . . ?
B9 B3 H3 122.1 . . ?
B4 B3 H3 121.6 . . ?
C1 B4 B10 105.8(2) . . ?
C1 B4 B9 105.5(2) . . ?
B10 B4 B9 60.40(17) . . ?
C1 B4 B5 58.91(15) . . ?
B10 B4 B5 59.99(17) . . ?
B9 B4 B5 108.0(2) . . ?
C1 B4 B3 58.58(15) . . ?
B10 B4 B3 108.1(2) . . ?
B9 B4 B3 59.98(16) . . ?
B5 B4 B3 107.3(2) . . ?
C1 B4 H4 124.1 . . ?
B10 B4 H4 121.9 . . ?
B9 B4 H4 122.0 . . ?
B5 B4 H4 121.8 . . ?
B3 B4 H4 121.9 . . ?
C1 B5 B11 106.1(2) . . ?
C1 B5 B10 105.57(19) . . ?
B11 B5 B10 60.71(17) . . ?
C1 B5 B6 59.27(16) . . ?
B11 B5 B6 60.36(17) . . ?
B10 B5 B6 108.8(2) . . ?
C1 B5 B4 59.05(15) . . ?
B11 B5 B4 108.4(2) . . ?
B10 B5 B4 59.58(17) . . ?
B6 B5 B4 108.4(2) . . ?
C1 B5 H5 123.9 . . ?
B11 B5 H5 121.6 . . ?
B10 B5 H5 122.0 . . ?
B6 B5 H5 121.0 . . ?
B4 B5 H5 121.6 . . ?
C1 B6 B2 59.15(16) . . ?
C1 B6 B5 58.86(15) . . ?
B2 B6 B5 107.8(2) . . ?
C1 B6 B7 105.7(2) . . ?
B2 B6 B7 59.96(17) . . ?
B5 B6 B7 107.8(2) . . ?
C1 B6 B11 105.2(2) . . ?
B2 B6 B11 107.8(2) . . ?
B5 B6 B11 59.60(17) . . ?
B7 B6 B11 60.08(17) . . ?
C1 B6 H6 124.0 . . ?
B2 B6 H6 121.6 . . ?
B5 B6 H6 121.8 . . ?
B7 B6 H6 122.1 . . ?
B11 B6 H6 122.5 . . ?
B2 B7 B6 59.88(16) . . ?
B2 B7 B8 59.61(17) . . ?
B6 B7 B8 107.5(2) . . ?
B2 B7 B11 107.7(2) . . ?
B6 B7 B11 60.03(17) . . ?
B8 B7 B11 107.5(2) . . ?
B2 B7 B12 107.5(2) . . ?
B6 B7 B12 107.7(2) . . ?
B8 B7 B12 59.86(18) . . ?
B11 B7 B12 59.68(17) . . ?
B2 B7 H7 122.0 . . ?
B6 B7 H7 121.8 . . ?
B8 B7 H7 122.1 . . ?
B11 B7 H7 121.9 . . ?
B12 B7 H7 122.0 . . ?
B2 B8 B3 59.96(16) . . ?
B2 B8 B9 108.3(2) . . ?
B3 B8 B9 60.07(17) . . ?
B2 B8 B7 60.08(17) . . ?
B3 B8 B7 108.2(2) . . ?
B9 B8 B7 108.7(2) . . ?
B2 B8 B12 108.3(2) . . ?
B3 B8 B12 108.1(2) . . ?
B9 B8 B12 60.13(17) . . ?
B7 B8 B12 60.44(18) . . ?
B2 B8 H8 121.6 . . ?
B3 B8 H8 121.8 . . ?
B9 B8 H8 121.4 . . ?
B7 B8 H8 121.3 . . ?
B12 B8 H8 121.5 . . ?
B4 B9 B3 60.17(16) . . ?
B4 B9 B8 107.9(2) . . ?
B3 B9 B8 59.80(16) . . ?
B4 B9 B10 59.43(16) . . ?
B3 B9 B10 107.5(2) . . ?
B8 B9 B10 107.7(2) . . ?
B4 B9 B12 107.6(2) . . ?
B3 B9 B12 107.8(2) . . ?
B8 B9 B12 60.02(18) . . ?
B10 B9 B12 59.94(17) . . ?
B4 B9 H9 121.9 . . ?
B3 B9 H9 121.9 . . ?
B8 B9 H9 121.8 . . ?
B10 B9 H9 122.1 . . ?
B12 B9 H9 121.8 . . ?
B4 B10 B5 60.43(16) . . ?
B4 B10 B9 60.17(17) . . ?
B5 B10 B9 108.2(2) . . ?
B4 B10 B12 108.4(2) . . ?
B5 B10 B12 107.6(2) . . ?
B9 B10 B12 60.15(18) . . ?
B4 B10 B11 108.2(2) . . ?
B5 B10 B11 59.58(17) . . ?
B9 B10 B11 107.9(2) . . ?
B12 B10 B11 59.80(18) . . ?
B4 B10 H10 121.3 . . ?
B5 B10 H10 121.8 . . ?
B9 B10 H10 121.6 . . ?
B12 B10 H10 121.8 . . ?
B11 B10 H10 121.9 . . ?
B5 B11 B12 107.8(2) . . ?
B5 B11 B6 60.04(17) . . ?
B12 B11 B6 108.2(2) . . ?
B5 B11 B7 108.0(2) . . ?
B12 B11 B7 60.45(17) . . ?
B6 B11 B7 59.89(17) . . ?
B5 B11 B10 59.70(17) . . ?
B12 B11 B10 59.90(17) . . ?
B6 B11 B10 107.8(2) . . ?
B7 B11 B10 108.2(2) . . ?
B5 B11 H11 121.9 . . ?
B12 B11 H11 121.6 . . ?
B6 B11 H11 121.8 . . ?
B7 B11 H11 121.5 . . ?
B10 B11 H11 121.9 . . ?
B11 B12 B10 60.31(17) . . ?
B11 B12 B8 107.5(2) . . ?
B10 B12 B8 107.5(2) . . ?
B11 B12 B9 108.1(2) . . ?
B10 B12 B9 59.91(18) . . ?
B8 B12 B9 59.84(18) . . ?
B11 B12 B7 59.87(17) . . ?
B10 B12 B7 108.0(2) . . ?
B8 B12 B7 59.70(18) . . ?
B9 B12 B7 107.9(2) . . ?
B11 B12 H12A 121.7 . . ?
B10 B12 H12A 121.7 . . ?
B8 B12 H12A 122.2 . . ?
B9 B12 H12A 121.7 . . ?
B7 B12 H12A 121.8 . . ?
C23A N2 C21A 116.9(4) . . ?
C23A N2 C23B 109.5(4) . 3_656 ?
C21A N2 C23B 112.1(4) . 3_656 ?
C23B N2 C21B 104.9(3) . . ?
C23A N2 C21B 109.2(3) . 3_656 ?
C21A N2 C21B 103.3(3) . 3_656 ?
C23B N2 C21B 75.1(3) . 3_656 ?
C21B C22 H22A 38.7 . . ?
C21A C22 H22A 109.5 . . ?
C21B C22 H22B 120.4 . . ?
C21A C22 H22B 109.5 . . ?
H22A C22 H22B 109.5 . . ?
C21B C22 H22C 127.0 . . ?
C21A C22 H22C 109.5 . . ?
H22A C22 H22C 109.5 . . ?
H22B C22 H22C 109.5 . . ?
C21B C22 H22D 109.5 . . ?
C21A C22 H22D 66.9 . . ?
H22A C22 H22D 123.0 . . ?
H22B C22 H22D 125.7 . . ?
H22C C22 H22D 42.6 . . ?
C21B C22 H22E 109.5 . . ?
C21A C22 H22E 176.0 . . ?
H22A C22 H22E 70.8 . . ?
H22B C22 H22E 73.9 . . ?
H22C C22 H22E 67.0 . . ?
H22D C22 H22E 109.5 . . ?
C21B C22 H22F 109.5 . . ?
C21A C22 H22F 73.8 . . ?
H22A C22 H22F 124.4 . . ?
H22B C22 H22F 35.7 . . ?
H22C C22 H22F 121.7 . . ?
H22D C22 H22F 109.5 . . ?
H22E C22 H22F 109.5 . . ?
C23B C24 H24A 71.7 . . ?
C23A C24 H24A 109.5 . . ?
C23B C24 H24B 174.3 . . ?
C23A C24 H24B 109.5 . . ?
H24A C24 H24B 109.5 . . ?
C23B C24 H24C 74.9 . . ?
C23A C24 H24C 109.5 . . ?
H24A C24 H24C 109.5 . . ?
H24B C24 H24C 109.5 . . ?
C23B C24 H24D 109.5 . . ?
C23A C24 H24D 106.6 . . ?
H24A C24 H24D 139.9 . . ?
H24B C24 H24D 73.4 . . ?
H24C C24 H24D 40.1 . . ?
C23B C24 H24E 109.5 . . ?
C23A C24 H24E 142.9 . . ?
H24A C24 H24E 41.5 . . ?
H24B C24 H24E 73.5 . . ?
H24C C24 H24E 103.6 . . ?
H24D C24 H24E 109.5 . . ?
C23B C24 H24F 109.5 . . ?
C23A C24 H24F 48.5 . . ?
H24A C24 H24F 107.3 . . ?
H24B C24 H24F 64.8 . . ?
H24C C24 H24F 142.2 . . ?
H24D C24 H24F 109.5 . . ?
H24E C24 H24F 109.5 . . ?
N2 C21A C22 105.7(4) . . ?
N2 C21A H21A 110.6 . . ?
C22 C21A H21A 110.6 . . ?
N2 C21A H21B 110.6 . . ?
C22 C21A H21B 110.6 . . ?
H21A C21A H21B 108.7 . . ?
N2 C23A C24 111.7(5) . . ?
N2 C23A H23A 109.3 . . ?
C24 C23A H23A 109.3 . . ?
N2 C23A H23B 109.3 . . ?
C24 C23A H23B 109.3 . . ?
H23A C23A H23B 107.9 . . ?
C22 C21B N2 106.7(4) . . ?
C22 C21B H21C 110.4 . . ?
N2 C21B H21C 110.4 . . ?
C22 C21B H21D 110.4 . . ?
N2 C21B H21D 110.4 . . ?
H21C C21B H21D 108.6 . . ?
N2 C23B C24 112.6(5) . . ?
N2 C23B H23C 109.1 . . ?
C24 C23B H23C 109.1 . . ?
N2 C23B H23D 109.1 . . ?
C24 C23B H23D 109.1 . . ?
H23C C23B H23D 107.8 . . ?
C33A N3 C33B 108.9(3) . 3_556 ?
C33A N3 C31A 114.0(3) . . ?
C33B N3 C31A 112.1(3) . 3_556 ?
C33A N3 C31B 109.9(3) . 3_556 ?
C31A N3 C31B 102.9(3) . 3_556 ?
C33B N3 C31B 108.7(3) . . ?
C31B C32 H32A 51.0 . . ?
C31A C32 H32A 109.5 . . ?
C31B C32 H32B 156.1 . . ?
C31A C32 H32B 109.5 . . ?
H32A C32 H32B 109.5 . . ?
C31B C32 H32C 91.8 . . ?
C31A C32 H32C 109.5 . . ?
H32A C32 H32C 109.5 . . ?
H32B C32 H32C 109.5 . . ?
C31B C32 H32D 109.5 . . ?
C31A C32 H32D 99.9 . . ?
H32A C32 H32D 132.5 . . ?
H32B C32 H32D 94.0 . . ?
H32C C32 H32D 23.4 . . ?
C31B C32 H32E 109.5 . . ?
C31A C32 H32E 147.7 . . ?
H32A C32 H32E 59.1 . . ?
H32B C32 H32E 56.4 . . ?
H32C C32 H32E 102.8 . . ?
H32D C32 H32E 109.5 . . ?
C31B C32 H32F 109.5 . . ?
C31A C32 H32F 45.6 . . ?
H32A C32 H32F 117.8 . . ?
H32B C32 H32F 64.5 . . ?
H32C C32 H32F 131.6 . . ?
H32D C32 H32F 109.5 . . ?
H32E C32 H32F 109.5 . . ?
C33B C34 H34A 88.0 . . ?
C33A C34 H34A 109.5 . . ?
C33B C34 H34B 162.3 . . ?
C33A C34 H34B 109.5 . . ?
H34A C34 H34B 109.5 . . ?
C33B C34 H34C 60.0 . . ?
C33A C34 H34C 109.5 . . ?
H34A C34 H34C 109.5 . . ?
H34B C34 H34C 109.5 . . ?
C33B C34 H34D 109.5 . . ?
C33A C34 H34D 60.6 . . ?
H34A C34 H34D 150.1 . . ?
H34B C34 H34D 56.3 . . ?
H34C C34 H34D 100.3 . . ?
C33B C34 H34E 109.5 . . ?
C33A C34 H34E 163.1 . . ?
H34A C34 H34E 85.8 . . ?
H34B C34 H34E 70.3 . . ?
H34C C34 H34E 56.9 . . ?
H34D C34 H34E 109.5 . . ?
C33B C34 H34F 109.5 . . ?
C33A C34 H34F 87.2 . . ?
H34A C34 H34F 40.7 . . ?
H34B C34 H34F 86.5 . . ?
H34C C34 H34F 150.2 . . ?
H34D C34 H34F 109.5 . . ?
H34E C34 H34F 109.5 . . ?
N3 C31A C32 105.7(3) . . ?
N3 C31A H31A 110.6 . . ?
C32 C31A H31A 110.6 . . ?
N3 C31A H31B 110.6 . . ?
C32 C31A H31B 110.6 . . ?
H31A C31A H31B 108.7 . . ?
N3 C33A C34 111.6(4) . . ?
N3 C33A H33A 109.3 . . ?
C34 C33A H33A 109.3 . . ?
N3 C33A H33B 109.3 . . ?
C34 C33A H33B 109.3 . . ?
H33A C33A H33B 108.0 . . ?
N3 C31B C32 105.3(3) . . ?
N3 C31B H31C 110.7 . . ?
C32 C31B H31C 110.7 . . ?
N3 C31B H31D 110.7 . . ?
C32 C31B H31D 110.7 . . ?
H31C C31B H31D 108.8 . . ?
N3 C33B C34 112.0(4) . . ?
N3 C33B H33C 109.2 . . ?
C34 C33B H33C 109.2 . . ?
N3 C33B H33D 109.2 . . ?
C34 C33B H33D 109.2 . . ?
H33C C33B H33D 107.9 . . ?
Cl1 C1S Cl2 112.87(17) . . ?
Cl1 C1S H1SA 109.0 . . ?
Cl2 C1S H1SA 109.0 . . ?
Cl1 C1S H1SB 109.0 . . ?
Cl2 C1S H1SB 109.0 . . ?
H1SA C1S H1SB 107.8 . . ?

loop_
_geom_bond_atom_site_label_1
_geom_bond_atom_site_label_2
_geom_bond_distance
_geom_bond_site_symmetry_2
_geom_bond_publ_flag
C1 C11 1.512(3) . ?
C1 B3 1.715(3) . ?
C1 B5 1.722(4) . ?
C1 B4 1.725(4) . ?
C1 B2 1.729(4) . ?
C1 B6 1.730(4) . ?
C11 C12 1.389(4) . ?
C11 C16 1.400(4) . ?
C12 C13 1.397(4) . ?
C12 H12 0.9500 . ?
C13 C14 1.379(4) . ?
C13 H13 0.9500 . ?
C14 C15 1.373(4) . ?
C14 H14 0.9500 . ?
C15 C16 1.386(4) . ?
C15 H15 0.9500 . ?
C16 H16 0.9500 . ?
B2 B8 1.765(4) . ?
B2 B3 1.767(4) . ?
B2 B6 1.772(4) . ?
B2 B7 1.774(4) . ?
B2 H2 1.1200 . ?
B3 B8 1.772(4) . ?
B3 B9 1.777(4) . ?
B3 B4 1.780(4) . ?
B3 H3 1.1200 . ?
B4 B10 1.761(4) . ?
B4 B9 1.774(4) . ?
B4 B5 1.776(4) . ?
B4 H4 1.1200 . ?
B5 B11 1.766(4) . ?
B5 B10 1.769(4) . ?
B5 B6 1.774(4) . ?
B5 H5 1.1200 . ?
B6 B7 1.777(4) . ?
B6 B11 1.780(4) . ?
B6 H6 1.1200 . ?
B7 B8 1.778(5) . ?
B7 B11 1.781(4) . ?
B7 B12 1.791(4) . ?
B7 H7 1.1200 . ?
B8 B9 1.778(4) . ?
B8 B12 1.781(4) . ?
B8 H8 1.1200 . ?
B9 B10 1.779(4) . ?
B9 B12 1.783(5) . ?
B9 H9 1.1200 . ?
B10 B12 1.779(4) . ?
B10 B11 1.787(4) . ?
B10 H10 1.1200 . ?
B11 B12 1.777(4) . ?
B11 H11 1.1200 . ?
B12 H12A 1.1200 . ?
N2 C23A 1.442(6) . ?
N2 C21A 1.479(5) . ?
N2 C23B 1.530(5) . ?
N2 C21B 1.601(5) . ?
C22 C21B 1.577(6) . ?
C22 C21A 1.715(7) . ?
C22 H22A 0.9800 . ?
C22 H22B 0.9800 . ?
C22 H22C 0.9800 . ?
C22 H22D 0.9800 . ?
C22 H22E 0.9800 . ?
C22 H22F 0.9800 . ?
C24 C23B 1.543(8) . ?
C24 C23A 1.643(8) . ?
C24 H24A 0.9800 . ?
C24 H24B 0.9800 . ?
C24 H24C 0.9800 . ?
C24 H24D 0.9800 . ?
C24 H24E 0.9800 . ?
C24 H24F 0.9800 . ?
C21A H21A 0.9900 . ?
C21A H21B 0.9900 . ?
C23A H23A 0.9900 . ?
C23A H23B 0.9900 . ?
C21B H21C 0.9900 . ?
C21B H21D 0.9900 . ?
C23B H23C 0.9900 . ?
C23B H23D 0.9900 . ?
N3 C33A 1.476(5) . ?
N3 C33B 1.493(5) . ?
N3 C31A 1.518(5) . ?
N3 C31B 1.576(5) . ?
C32 C31B 1.626(6) . ?
C32 C31A 1.673(6) . ?
C32 H32A 0.9800 . ?
C32 H32B 0.9800 . ?
C32 H32C 0.9800 . ?
C32 H32D 0.9800 . ?
C32 H32E 0.9800 . ?
C32 H32F 0.9800 . ?
C34 C33B 1.586(6) . ?
C34 C33A 1.612(6) . ?
C34 H34A 0.9800 . ?
C34 H34B 0.9800 . ?
C34 H34C 0.9800 . ?
C34 H34D 0.9800 . ?
C34 H34E 0.9800 . ?
C34 H34F 0.9800 . ?
C31A H31A 0.9900 . ?
C31A H31B 0.9900 . ?
C33A H33A 0.9900 . ?
C33A H33B 0.9900 . ?
C31B H31C 0.9900 . ?
C31B H31D 0.9900 . ?
C33B H33C 0.9900 . ?
C33B H33D 0.9900 . ?
C1S Cl1 1.743(3) . ?
C1S Cl2 1.745(3) . ?
C1S H1SA 0.9900 . ?
C1S H1SB 0.9900 . ?
